data_7021476
loop_
_publ_author_name
'Zhu, Yan'
'Luo, Feng'
'Luo, Ming-Biao'
'Feng, Xue-Feng'
'Batten, Stuart R.'
'Sun, Gong-Ming'
'Liu, Shu-Juan'
'Xu, Wen-Yuan'

_publ_section_title
;
 Solvent-induced reversible single-crystal-to-single-crystal
 transformations observed in lanthanide complexes.
;
_journal_issue 24
_journal_name_full 'Dalton transactions (Cambridge, England : 2003)'
_journal_page_first 8545
_journal_page_last 8548
_journal_paper_doi 10.1039/c3dt50737h
_journal_volume 42
_journal_year 2013
_chemical_formula_sum 'C74 H63 Dy2 N4 O13.5'
_chemical_formula_weight 1549.28
_chemical_name_systematic
;
?
;
_space_group_IT_number 2
_symmetry_cell_setting triclinic
_symmetry_space_group_name_Hall '-P 1'
_symmetry_space_group_name_H-M 'P -1'
_atom_sites_solution_hydrogens geom
_atom_sites_solution_primary direct
_atom_sites_solution_secondary difmap
_audit_creation_method SHELXL-97
_cell_angle_alpha 99.4190(10)
_cell_angle_beta 95.7620(10)
_cell_angle_gamma 107.4490(10)
_cell_formula_units_Z 2
_cell_length_a 12.04920(10)
_cell_length_b 12.33190(10)
_cell_length_c 23.7314(4)
_cell_measurement_reflns_used 9883
_cell_measurement_temperature 296(2)
_cell_measurement_theta_max 24.50
_cell_measurement_theta_min 2.31
_cell_volume 3276.50(7)
_computing_cell_refinement 'Bruker SMART'
_computing_data_collection 'Bruker SMART'
_computing_data_reduction 'Bruker SAINT'
_computing_molecular_graphics 'Bruker SHELXTL'
_computing_publication_material 'Bruker SHELXTL'
_computing_structure_refinement 'SHELXL-97 (Sheldrick, 1997)'
_computing_structure_solution 'SHELXS-97 (Sheldrick, 1990)'
_diffrn_ambient_temperature 296(2)
_diffrn_measured_fraction_theta_full 0.999
_diffrn_measured_fraction_theta_max 0.999
_diffrn_measurement_device_type 'CCD area detector'
_diffrn_measurement_method 'phi and omega scans'
_diffrn_radiation_monochromator graphite
_diffrn_radiation_source 'fine-focus sealed tube'
_diffrn_radiation_type MoK\a
_diffrn_radiation_wavelength 0.71073
_diffrn_reflns_av_R_equivalents 0.0372
_diffrn_reflns_av_unetI/netI 0.0326
_diffrn_reflns_limit_h_max 14
_diffrn_reflns_limit_h_min -14
_diffrn_reflns_limit_k_max 14
_diffrn_reflns_limit_k_min -14
_diffrn_reflns_limit_l_max 28
_diffrn_reflns_limit_l_min -28
_diffrn_reflns_number 46997
_diffrn_reflns_theta_full 25.00
_diffrn_reflns_theta_max 25.00
_diffrn_reflns_theta_min 0.88
_exptl_absorpt_coefficient_mu 2.332
_exptl_absorpt_correction_T_max 0.8003
_exptl_absorpt_correction_T_min 0.7211
_exptl_absorpt_correction_type multi-scan
_exptl_absorpt_process_details 'SADABS; Bruker, 2000'
_exptl_crystal_colour Colorless
_exptl_crystal_density_diffrn 1.570
_exptl_crystal_density_method 'not measured'
_exptl_crystal_description Block
_exptl_crystal_F_000 1550
_exptl_crystal_size_max 0.15
_exptl_crystal_size_mid 0.13
_exptl_crystal_size_min 0.10
_refine_diff_density_max 0.738
_refine_diff_density_min -0.556
_refine_diff_density_rms 0.078
_refine_ls_extinction_method none
_refine_ls_goodness_of_fit_ref 1.033
_refine_ls_hydrogen_treatment constr
_refine_ls_matrix_type full
_refine_ls_number_parameters 734
_refine_ls_number_reflns 11538
_refine_ls_number_restraints 23
_refine_ls_restrained_S_all 1.044
_refine_ls_R_factor_all 0.0399
_refine_ls_R_factor_gt 0.0310
_refine_ls_shift/su_max 0.002
_refine_ls_shift/su_mean 0.000
_refine_ls_structure_factor_coef Fsqd
_refine_ls_weighting_details 'calc w=1/[\s^2^(Fo^2^)+(0.0363P)^2^+3.9765P] where P=(Fo^2^+2Fc^2^)/3'
_refine_ls_weighting_scheme calc
_refine_ls_wR_factor_gt 0.0749
_refine_ls_wR_factor_ref 0.0792
_reflns_number_gt 9688
_reflns_number_total 11538
_reflns_threshold_expression >2sigma(I)
_cod_data_source_file c3dt50737h.txt
_cod_data_source_block 1
_cod_depositor_comments
;
The following automatic conversions were performed:

'_symmetry_cell_setting' value 'Triclinic' changed to 'triclinic'
according to /home/saulius/struct/CIF-dictionaries/cif_core.dic
dictionary named 'cif_core.dic' version 2.4.2 from
2011-04-26.

'_exptl_absorpt_correction_type' value 'Multi-scan'
changed to 'multi-scan' according to
/home/saulius/struct/CIF-dictionaries/cif_core.dic dictionary named
'cif_core.dic' version 2.4.2 from 2011-04-26.

Automatic conversion script
Id: cif_fix_values 1891 2012-01-12 08:04:46Z andrius 
;
_cod_original_sg_symbol_H-M P-1
_cod_original_formula_sum 'C74 H63 Dy2 N4 O13.50'
_cod_database_code 7021476

loop_
_symmetry_equiv_pos_as_xyz
'x, y, z'
'-x, -y, -z'

loop_
_atom_site_label
_atom_site_type_symbol
_atom_site_fract_x
_atom_site_fract_y
_atom_site_fract_z
_atom_site_U_iso_or_equiv
_atom_site_adp_type
_atom_site_occupancy
_atom_site_symmetry_multiplicity
_atom_site_calc_flag
_atom_site_refinement_flags
C1 C 0.4480(4) 0.9259(4) 0.59762(18) 0.0420(10) Uani 1 1 d .
C2 C 0.4207(3) 0.8824(3) 0.65167(12) 0.0541(12) Uani 1 1 d G
C3 C 0.5054(3) 0.9094(3) 0.70062(15) 0.0676(15) Uani 1 1 d G
C4 C 0.4750(5) 0.8686(4) 0.75004(13) 0.105(3) Uani 1 1 d G
H4 H 0.5316 0.8867 0.7828 0.126 Uiso 1 1 calc R
C5 C 0.3600(5) 0.8007(4) 0.75050(16) 0.124(3) Uani 1 1 d G
H5 H 0.3397 0.7733 0.7836 0.149 Uiso 1 1 calc R
C6 C 0.2753(4) 0.7736(4) 0.7016(2) 0.120(3) Uani 1 1 d G
H6 H 0.1984 0.7282 0.7019 0.144 Uiso 1 1 calc R
C7 C 0.3057(3) 0.8145(3) 0.65213(16) 0.0826(19) Uani 1 1 d G
H7 H 0.2491 0.7964 0.6194 0.099 Uiso 1 1 calc R
C8 C 0.6299(6) 0.9793(6) 0.7022(3) 0.097(2) Uani 1 1 d .
H8A H 0.6350 1.0583 0.7017 0.145 Uiso 1 1 calc R
H8B H 0.6586 0.9482 0.6690 0.145 Uiso 1 1 calc R
H8C H 0.6766 0.9765 0.7368 0.145 Uiso 1 1 calc R
C9 C 0.6712(4) 0.9142(4) 0.50587(19) 0.0408(10) Uani 1 1 d .
C10 C 0.7932(2) 0.9150(2) 0.52401(12) 0.0412(10) Uani 1 1 d G
C11 C 0.8470(3) 0.9715(3) 0.58015(12) 0.0574(12) Uani 1 1 d G
H11 H 0.8087 1.0113 0.6038 0.069 Uiso 1 1 calc R
C12 C 0.9578(3) 0.9685(3) 0.60098(13) 0.0842(19) Uani 1 1 d G
H12 H 0.9937 1.0063 0.6385 0.101 Uiso 1 1 calc R
C13 C 1.0149(2) 0.9089(3) 0.56566(19) 0.086(2) Uani 1 1 d G
H13 H 1.0890 0.9069 0.5796 0.103 Uiso 1 1 calc R
C14 C 0.9612(3) 0.8524(3) 0.50951(18) 0.0720(16) Uani 1 1 d G
H14 H 0.9994 0.8126 0.4859 0.086 Uiso 1 1 calc R
C15 C 0.8503(3) 0.8555(2) 0.48869(12) 0.0528(12) Uani 1 1 d G
C16 C 0.7983(5) 0.7989(4) 0.4256(2) 0.0714(16) Uani 1 1 d .
H16A H 0.8584 0.7819 0.4056 0.107 Uiso 1 1 calc R
H16B H 0.7683 0.8510 0.4076 0.107 Uiso 1 1 calc R
H16C H 0.7354 0.7282 0.4238 0.107 Uiso 1 1 calc R
C17 C 0.1761(4) 0.7374(4) 0.4010(2) 0.0490(11) Uani 1 1 d .
C18 C 0.0537(3) 0.6815(3) 0.36711(17) 0.0670(16) Uani 1 1 d G
C19 C 0.0260(4) 0.7230(4) 0.31835(18) 0.113(3) Uani 1 1 d G
H19 H 0.0817 0.7841 0.3082 0.136 Uiso 1 1 calc R
C20 C -0.0850(4) 0.6733(5) 0.28480(18) 0.150(4) Uani 1 1 d GU
H20 H -0.1035 0.7011 0.2522 0.180 Uiso 1 1 calc R
C21 C -0.1682(3) 0.5821(5) 0.3000(2) 0.151(4) Uani 1 1 d GU
H21 H -0.2425 0.5488 0.2776 0.181 Uiso 1 1 calc R
C22 C -0.1405(3) 0.5405(4) 0.3488(3) 0.134(4) Uani 1 1 d GU
H22 H -0.1962 0.4794 0.3589 0.161 Uiso 1 1 calc R
C23 C -0.0296(4) 0.5902(4) 0.3823(2) 0.096(2) Uani 1 1 d G
C24 C -0.0092(7) 0.5467(7) 0.4313(4) 0.116(3) Uani 1 1 d .
H24A H -0.0751 0.4799 0.4318 0.173 Uiso 1 1 calc R
H24B H 0.0007 0.6052 0.4652 0.173 Uiso 1 1 calc R
H24C H 0.0608 0.5249 0.4307 0.173 Uiso 1 1 calc R
N3 N 0.4606(2) 0.7036(2) 0.36834(10) 0.0459(9) Uani 1 1 d G
C25 C 0.4981(3) 0.7435(2) 0.31976(13) 0.0641(13) Uani 1 1 d G
H25 H 0.5017 0.8181 0.3156 0.077 Uiso 1 1 calc R
C26 C 0.5302(3) 0.6719(3) 0.27741(11) 0.0770(17) Uani 1 1 d G
H26 H 0.5552 0.6986 0.2449 0.092 Uiso 1 1 calc R
C27 C 0.5248(3) 0.5604(3) 0.28363(13) 0.0768(17) Uani 1 1 d G
H27 H 0.5462 0.5124 0.2553 0.092 Uiso 1 1 calc R
C28 C 0.4873(3) 0.52046(19) 0.33221(15) 0.0608(14) Uani 1 1 d GD
C29 C 0.4552(2) 0.5921(2) 0.37456(11) 0.0478(11) Uani 1 1 d G
C73 C 0.8509(8) 1.0063(8) 0.2403(5) 0.147(4) Uani 1 1 d .
H73A H 0.8172 1.0232 0.2052 0.177 Uiso 1 1 calc R
H73B H 0.8896 1.0792 0.2676 0.177 Uiso 1 1 calc R
C74 C 0.7536(8) 0.9283(8) 0.2662(4) 0.151(4) Uani 1 1 d .
H74A H 0.7126 0.8583 0.2382 0.227 Uiso 1 1 calc R
H74B H 0.6991 0.9684 0.2766 0.227 Uiso 1 1 calc R
H74C H 0.7878 0.9094 0.3000 0.227 Uiso 1 1 calc R
N4 N 0.3752(2) 0.62560(16) 0.46007(11) 0.0436(8) Uani 1 1 d G
C30 C 0.4123(2) 0.5525(2) 0.42079(11) 0.0457(10) Uani 1 1 d G
C31 C 0.3984(3) 0.4394(2) 0.42738(14) 0.0624(14) Uani 1 1 d GD
C34 C 0.3475(3) 0.39955(18) 0.47325(16) 0.0739(17) Uani 1 1 d G
H34 H 0.3382 0.3239 0.4777 0.089 Uiso 1 1 calc R
C35 C 0.3104(3) 0.4727(3) 0.51253(13) 0.0700(15) Uani 1 1 d G
H35 H 0.2763 0.4460 0.5432 0.084 Uiso 1 1 calc R
C36 C 0.3242(3) 0.5857(2) 0.50594(11) 0.0575(12) Uani 1 1 d G
H36 H 0.2994 0.6346 0.5322 0.069 Uiso 1 1 calc R
C32 C 0.4367(5) 0.3666(5) 0.3866(3) 0.086(2) Uani 1 1 d D
H32 H 0.4330 0.2924 0.3916 0.103 Uiso 1 1 calc R
C33 C 0.4796(5) 0.4065(4) 0.3392(3) 0.0812(19) Uani 1 1 d D
H33 H 0.5035 0.3585 0.3119 0.097 Uiso 1 1 calc R
C37 C 0.1682(4) 0.1769(4) 0.1779(2) 0.0497(11) Uani 1 1 d .
C38 C 0.1710(3) 0.2601(2) 0.23235(12) 0.0518(11) Uani 1 1 d G
C39 C 0.1383(3) 0.2132(2) 0.27996(15) 0.0713(15) Uani 1 1 d G
H39 H 0.1215 0.1340 0.2782 0.086 Uiso 1 1 calc R
C40 C 0.1309(4) 0.2849(4) 0.33017(12) 0.092(2) Uani 1 1 d G
H40 H 0.1091 0.2535 0.3620 0.110 Uiso 1 1 calc R
C41 C 0.1560(4) 0.4033(4) 0.33276(14) 0.091(2) Uani 1 1 d G
H41 H 0.1510 0.4513 0.3663 0.109 Uiso 1 1 calc R
C42 C 0.1886(3) 0.4502(2) 0.28515(18) 0.0828(19) Uani 1 1 d G
H42 H 0.2055 0.5295 0.2869 0.099 Uiso 1 1 calc R
C43 C 0.1961(3) 0.3786(3) 0.23494(14) 0.0616(13) Uani 1 1 d G
C44 C 0.2308(7) 0.4357(5) 0.1860(3) 0.099(2) Uani 1 1 d .
H44A H 0.2403 0.5169 0.1966 0.148 Uiso 1 1 calc R
H44B H 0.1706 0.4007 0.1527 0.148 Uiso 1 1 calc R
H44C H 0.3038 0.4264 0.1771 0.148 Uiso 1 1 calc R
C45 C -0.0924(4) 0.1508(4) 0.0441(2) 0.0434(10) Uani 1 1 d .
C46 C -0.0940(3) 0.2576(2) 0.08322(12) 0.0457(10) Uani 1 1 d G
C47 C -0.0824(3) 0.2601(3) 0.14233(13) 0.0638(14) Uani 1 1 d G
H47 H -0.0734 0.1966 0.1563 0.077 Uiso 1 1 calc R
C48 C -0.0843(3) 0.3576(4) 0.18055(11) 0.087(2) Uani 1 1 d G
H48 H -0.0765 0.3593 0.2201 0.105 Uiso 1 1 calc R
C49 C -0.0977(4) 0.4526(3) 0.15967(17) 0.101(2) Uani 1 1 d G
H49 H -0.0990 0.5179 0.1852 0.121 Uiso 1 1 calc R
C50 C -0.1093(4) 0.4501(2) 0.10056(19) 0.090(2) Uani 1 1 d G
H50 H -0.1183 0.5137 0.0866 0.108 Uiso 1 1 calc R
C51 C -0.1075(3) 0.3526(3) 0.06233(12) 0.0606(13) Uani 1 1 d G
C52 C -0.1222(7) 0.3549(5) -0.0015(3) 0.090(2) Uani 1 1 d .
H52A H -0.1983 0.3029 -0.0201 0.135 Uiso 1 1 calc R
H52B H -0.0621 0.3309 -0.0185 0.135 Uiso 1 1 calc R
H52C H -0.1154 0.4323 -0.0063 0.135 Uiso 1 1 calc R
C53 C 0.1357(4) 0.1769(4) -0.03993(19) 0.0432(10) Uani 1 1 d .
C54 C 0.2135(2) 0.2792(2) -0.06006(13) 0.0478(11) Uani 1 1 d G
C55 C 0.2196(3) 0.2671(3) -0.11884(12) 0.0615(13) Uani 1 1 d G
H55 H 0.1732 0.1993 -0.1444 0.074 Uiso 1 1 calc R
C56 C 0.2948(3) 0.3561(4) -0.13935(13) 0.0777(17) Uani 1 1 d G
H56 H 0.2989 0.3480 -0.1787 0.093 Uiso 1 1 calc R
C57 C 0.3641(3) 0.4574(3) -0.10108(19) 0.092(2) Uani 1 1 d G
H57 H 0.4144 0.5170 -0.1148 0.110 Uiso 1 1 calc R
C58 C 0.3580(3) 0.4696(2) -0.04230(18) 0.086(2) Uani 1 1 d G
H58 H 0.4044 0.5373 -0.0167 0.104 Uiso 1 1 calc R
C59 C 0.2828(3) 0.3805(3) -0.02179(12) 0.0646(14) Uani 1 1 d G
C60 C 0.2750(6) 0.4046(5) 0.0419(3) 0.094(2) Uani 1 1 d .
H60A H 0.3176 0.3640 0.0617 0.141 Uiso 1 1 calc R
H60B H 0.1939 0.3788 0.0470 0.141 Uiso 1 1 calc R
H60C H 0.3085 0.4865 0.0573 0.141 Uiso 1 1 calc R
N1 N 0.35756(18) 0.0726(2) 0.07485(13) 0.0490(9) Uani 1 1 d G
C61 C 0.4269(3) 0.1632(2) 0.05295(15) 0.0687(14) Uani 1 1 d G
H61 H 0.3950 0.2170 0.0408 0.082 Uiso 1 1 calc R
C62 C 0.5438(3) 0.1732(3) 0.04922(17) 0.089(2) Uani 1 1 d G
H62 H 0.5902 0.2338 0.0346 0.107 Uiso 1 1 calc R
C63 C 0.59142(19) 0.0928(4) 0.06741(17) 0.088(2) Uani 1 1 d G
H63 H 0.6697 0.0995 0.0649 0.106 Uiso 1 1 calc R
C64 C 0.5221(3) 0.0022(3) 0.08931(16) 0.0721(16) Uani 1 1 d GD
C65 C 0.4052(2) -0.0078(2) 0.09304(13) 0.0518(12) Uani 1 1 d G
C67 C 0.4963(6) -0.1715(7) 0.1280(4) 0.109(3) Uani 1 1 d D
H67 H 0.5252 -0.2291 0.1378 0.131 Uiso 1 1 calc R
C66 C 0.5665(6) -0.0830(7) 0.1058(3) 0.103(2) Uani 1 1 d D
H66 H 0.6433 -0.0798 0.1018 0.123 Uiso 1 1 calc R
N2 N 0.2232(2) -0.0935(2) 0.12366(12) 0.0498(9) Uani 1 1 d G
C68 C 0.3367(2) -0.0926(3) 0.11692(14) 0.0559(12) Uani 1 1 d G
C69 C 0.3802(3) -0.1749(3) 0.13603(18) 0.0806(18) Uani 1 1 d G
C70 C 0.3101(4) -0.2581(3) 0.1619(2) 0.108(3) Uani 1 1 d G
H70 H 0.3392 -0.3132 0.1747 0.130 Uiso 1 1 calc R
C71 C 0.1966(3) -0.2590(3) 0.16860(19) 0.102(2) Uani 1 1 d G
H71 H 0.1497 -0.3147 0.1859 0.123 Uiso 1 1 calc R
C72 C 0.1531(2) -0.1767(3) 0.14950(15) 0.0683(15) Uani 1 1 d G
H72 H 0.0772 -0.1773 0.1540 0.082 Uiso 1 1 calc R
Dy1 Dy 0.409524(16) 0.836245(14) 0.451870(8) 0.03448(6) Uani 1 1 d .
Dy2 Dy 0.133343(15) 0.031429(15) 0.070313(8) 0.03651(6) Uani 1 1 d .
O1 O 0.2547(3) 0.7801(3) 0.37243(14) 0.0582(8) Uani 1 1 d .
O2 O 0.2002(3) 0.7435(3) 0.45417(16) 0.0574(8) Uani 1 1 d .
O3 O 0.4173(3) 0.8503(2) 0.55134(12) 0.0479(7) Uani 1 1 d .
O4 O 0.6447(3) 1.0040(3) 0.52191(15) 0.0580(8) Uani 1 1 d .
O5 O 0.4945(3) 1.0330(2) 0.60154(13) 0.0485(7) Uani 1 1 d .
O6 O 0.5979(3) 0.8231(3) 0.47648(14) 0.0510(8) Uani 1 1 d .
O7 O 0.2288(3) 0.2088(3) 0.13977(15) 0.0617(9) Uani 1 1 d .
O8 O 0.1024(3) 0.0729(3) 0.17019(14) 0.0557(8) Uani 1 1 d .
O9 O -0.0170(3) 0.1047(3) 0.05836(17) 0.0645(9) Uani 1 1 d .
O10 O 0.1807(3) 0.1454(3) 0.00215(13) 0.0510(8) Uani 1 1 d .
O11 O 0.0334(2) 0.1294(2) -0.06718(13) 0.0490(7) Uani 1 1 d .
O12 O -0.1648(3) 0.1118(3) -0.00147(13) 0.0518(8) Uani 1 1 d .
O13 O 0.4814(15) 0.3355(13) 0.1716(8) 0.199(7) Uani 0.50 1 d P
O14 O 0.9335(6) 0.9489(5) 0.2278(3) 0.138(2) Uani 1 1 d .

loop_
_atom_site_aniso_label
_atom_site_aniso_U_11
_atom_site_aniso_U_22
_atom_site_aniso_U_33
_atom_site_aniso_U_23
_atom_site_aniso_U_13
_atom_site_aniso_U_12
C1 0.049(2) 0.036(2) 0.045(2) 0.0114(19) 0.015(2) 0.0150(19)
C2 0.084(4) 0.034(2) 0.046(3) 0.005(2) 0.024(3) 0.020(2)
C3 0.101(4) 0.049(3) 0.050(3) 0.009(2) 0.015(3) 0.021(3)
C4 0.178(8) 0.080(4) 0.049(4) 0.015(3) 0.026(4) 0.029(5)
C5 0.207(10) 0.084(5) 0.072(5) 0.021(4) 0.054(6) 0.018(6)
C6 0.154(8) 0.079(5) 0.128(7) 0.030(5) 0.093(6) 0.011(5)
C7 0.106(5) 0.057(3) 0.080(4) 0.014(3) 0.051(4) 0.007(3)
C8 0.108(5) 0.097(5) 0.077(4) 0.015(4) -0.007(4) 0.030(4)
C9 0.045(2) 0.037(2) 0.052(3) 0.0147(19) 0.018(2) 0.023(2)
C10 0.040(2) 0.029(2) 0.058(3) 0.0134(19) 0.012(2) 0.0132(17)
C11 0.060(3) 0.051(3) 0.062(3) 0.017(2) 0.008(2) 0.016(2)
C12 0.066(4) 0.082(4) 0.092(5) 0.033(4) -0.015(3) 0.007(3)
C13 0.045(3) 0.078(4) 0.144(6) 0.050(4) 0.006(4) 0.021(3)
C14 0.053(3) 0.056(3) 0.124(5) 0.031(3) 0.033(3) 0.029(3)
C15 0.048(3) 0.035(2) 0.086(4) 0.019(2) 0.027(2) 0.019(2)
C16 0.078(4) 0.053(3) 0.082(4) -0.002(3) 0.037(3) 0.020(3)
C17 0.043(2) 0.040(2) 0.062(3) 0.000(2) 0.004(2) 0.015(2)
C18 0.041(3) 0.061(3) 0.086(4) -0.025(3) 0.004(3) 0.020(2)
C19 0.080(4) 0.152(7) 0.093(5) -0.062(5) -0.045(4) 0.082(5)
C20 0.095(5) 0.209(9) 0.120(5) -0.070(6) -0.013(5) 0.077(5)
C21 0.081(5) 0.197(8) 0.134(6) -0.079(6) -0.003(5) 0.051(5)
C22 0.057(4) 0.125(6) 0.173(8) -0.083(6) 0.016(5) 0.019(4)
C23 0.070(4) 0.068(4) 0.136(7) -0.020(4) 0.032(4) 0.020(3)
C24 0.097(5) 0.092(5) 0.153(8) 0.007(5) 0.041(5) 0.028(4)
N3 0.046(2) 0.042(2) 0.047(2) 0.0000(16) 0.0052(17) 0.0155(16)
C25 0.070(3) 0.062(3) 0.061(3) 0.007(3) 0.018(3) 0.023(3)
C26 0.077(4) 0.095(5) 0.055(3) -0.002(3) 0.026(3) 0.026(3)
C27 0.067(3) 0.075(4) 0.079(4) -0.022(3) 0.012(3) 0.028(3)
C28 0.048(3) 0.053(3) 0.072(4) -0.016(3) 0.004(2) 0.020(2)
C29 0.039(2) 0.034(2) 0.061(3) -0.010(2) -0.004(2) 0.0122(18)
C73 0.109(7) 0.106(7) 0.231(12) 0.037(7) 0.041(7) 0.036(6)
C74 0.129(8) 0.135(8) 0.181(10) 0.032(7) 0.064(7) 0.016(7)
N4 0.043(2) 0.0279(17) 0.057(2) 0.0021(16) 0.0060(17) 0.0111(15)
C30 0.044(2) 0.030(2) 0.058(3) 0.001(2) 0.000(2) 0.0121(18)
C31 0.059(3) 0.031(2) 0.092(4) 0.003(2) -0.003(3) 0.017(2)
C34 0.069(3) 0.030(2) 0.116(5) 0.019(3) -0.002(3) 0.009(2)
C35 0.075(4) 0.043(3) 0.092(4) 0.029(3) 0.011(3) 0.012(3)
C36 0.061(3) 0.040(3) 0.074(3) 0.021(2) 0.014(3) 0.014(2)
C32 0.088(4) 0.038(3) 0.125(6) -0.008(3) -0.004(4) 0.032(3)
C33 0.076(4) 0.054(3) 0.107(5) -0.023(3) 0.009(4) 0.035(3)
C37 0.046(3) 0.049(3) 0.052(3) 0.006(2) 0.003(2) 0.017(2)
C38 0.045(3) 0.053(3) 0.052(3) -0.004(2) 0.000(2) 0.018(2)
C39 0.077(4) 0.075(4) 0.055(3) 0.001(3) 0.008(3) 0.021(3)
C40 0.098(5) 0.110(5) 0.058(4) -0.007(4) 0.021(3) 0.030(4)
C41 0.082(4) 0.104(5) 0.076(4) -0.026(4) 0.001(3) 0.041(4)
C42 0.068(4) 0.062(4) 0.100(5) -0.024(3) -0.011(3) 0.024(3)
C43 0.054(3) 0.051(3) 0.071(3) -0.003(3) -0.001(2) 0.017(2)
C44 0.129(6) 0.053(3) 0.109(5) 0.013(4) 0.020(5) 0.023(4)
C45 0.041(2) 0.040(2) 0.057(3) 0.013(2) 0.018(2) 0.0180(19)
C46 0.036(2) 0.052(3) 0.050(3) 0.001(2) 0.0070(19) 0.020(2)
C47 0.055(3) 0.080(4) 0.058(3) 0.006(3) 0.012(2) 0.028(3)
C48 0.071(4) 0.124(6) 0.056(3) -0.011(4) 0.012(3) 0.030(4)
C49 0.090(5) 0.094(5) 0.104(6) -0.038(4) 0.013(4) 0.040(4)
C50 0.099(5) 0.055(3) 0.116(6) -0.009(3) 0.009(4) 0.042(3)
C51 0.061(3) 0.049(3) 0.071(3) -0.001(2) 0.003(3) 0.027(2)
C52 0.127(6) 0.057(3) 0.094(5) 0.024(3) 0.006(4) 0.040(4)
C53 0.038(2) 0.043(2) 0.053(3) 0.010(2) 0.012(2) 0.0180(19)
C54 0.036(2) 0.053(3) 0.060(3) 0.022(2) 0.008(2) 0.018(2)
C55 0.057(3) 0.075(3) 0.065(3) 0.029(3) 0.019(3) 0.029(3)
C56 0.073(4) 0.102(5) 0.083(4) 0.048(4) 0.033(3) 0.042(4)
C57 0.065(4) 0.088(5) 0.132(6) 0.064(5) 0.022(4) 0.013(3)
C58 0.070(4) 0.064(4) 0.115(5) 0.044(4) -0.005(4) 0.000(3)
C59 0.058(3) 0.052(3) 0.078(4) 0.022(3) -0.002(3) 0.008(2)
C60 0.123(6) 0.060(4) 0.081(4) 0.014(3) -0.009(4) 0.010(4)
N1 0.0381(19) 0.051(2) 0.055(2) 0.0022(18) 0.0014(17) 0.0164(17)
C61 0.050(3) 0.066(3) 0.085(4) 0.015(3) 0.012(3) 0.011(3)
C62 0.046(3) 0.102(5) 0.105(5) 0.019(4) 0.016(3) 0.003(3)
C63 0.037(3) 0.125(6) 0.091(5) -0.001(4) 0.011(3) 0.020(3)
C64 0.041(3) 0.099(4) 0.074(4) 0.000(3) -0.002(3) 0.031(3)
C65 0.038(2) 0.065(3) 0.049(3) -0.004(2) -0.001(2) 0.022(2)
C67 0.089(5) 0.126(6) 0.138(7) 0.039(5) -0.004(5) 0.076(5)
C66 0.060(4) 0.141(7) 0.122(6) 0.019(5) 0.001(4) 0.064(5)
N2 0.050(2) 0.053(2) 0.050(2) 0.0124(18) 0.0027(17) 0.0228(18)
C68 0.052(3) 0.058(3) 0.058(3) 0.005(2) -0.008(2) 0.027(2)
C69 0.081(4) 0.082(4) 0.091(4) 0.023(3) -0.012(3) 0.050(4)
C70 0.102(5) 0.093(5) 0.147(7) 0.060(5) -0.016(5) 0.049(4)
C71 0.093(5) 0.099(5) 0.126(6) 0.069(5) -0.003(4) 0.029(4)
C72 0.067(3) 0.069(3) 0.073(4) 0.034(3) 0.001(3) 0.021(3)
Dy1 0.03882(11) 0.02497(10) 0.04062(12) 0.00496(8) 0.00727(8) 0.01230(8)
Dy2 0.03420(11) 0.03382(11) 0.04303(12) 0.00677(8) 0.00507(8) 0.01411(8)
O1 0.0481(18) 0.069(2) 0.0526(19) 0.0055(16) 0.0047(16) 0.0166(16)
O2 0.0470(18) 0.060(2) 0.069(2) 0.0226(17) 0.0131(16) 0.0176(16)
O3 0.0625(19) 0.0344(15) 0.0416(17) 0.0037(13) 0.0083(14) 0.0100(14)
O4 0.071(2) 0.0448(17) 0.076(2) 0.0173(16) 0.0282(18) 0.0375(16)
O5 0.0644(19) 0.0308(15) 0.0490(18) 0.0087(13) 0.0144(15) 0.0112(14)
O6 0.0404(16) 0.0445(17) 0.066(2) 0.0080(15) 0.0042(15) 0.0139(14)
O7 0.056(2) 0.0540(19) 0.062(2) -0.0032(16) 0.0177(17) 0.0044(16)
O8 0.070(2) 0.0420(18) 0.0543(19) 0.0074(15) 0.0173(16) 0.0163(16)
O9 0.054(2) 0.060(2) 0.098(3) 0.0255(19) 0.0187(18) 0.0371(17)
O10 0.0462(17) 0.0508(18) 0.0563(19) 0.0206(15) 0.0042(15) 0.0123(14)
O11 0.0410(17) 0.0444(17) 0.061(2) 0.0147(15) 0.0059(14) 0.0116(14)
O12 0.0531(18) 0.0483(18) 0.0517(19) -0.0031(15) 0.0084(15) 0.0199(15)
O13 0.204(15) 0.133(11) 0.225(17) -0.001(11) 0.036(13) 0.023(11)
O14 0.137(5) 0.117(4) 0.155(5) 0.015(4) 0.049(4) 0.033(4)

loop_
_atom_type_symbol
_atom_type_description
_atom_type_scat_dispersion_real
_atom_type_scat_dispersion_imag
_atom_type_scat_source
C C 0.0033 0.0016 'International Tables Vol C Tables 4.2.6.8 and 6.1.1.4'
H H 0.0000 0.0000 'International Tables Vol C Tables 4.2.6.8 and 6.1.1.4'
O O 0.0106 0.0060 'International Tables Vol C Tables 4.2.6.8 and 6.1.1.4'
N N 0.0061 0.0033 'International Tables Vol C Tables 4.2.6.8 and 6.1.1.4'
Dy Dy -0.1892 4.4098 'International Tables Vol C Tables 4.2.6.8 and 6.1.1.4'

loop_
_geom_angle_atom_site_label_1
_geom_angle_atom_site_label_2
_geom_angle_atom_site_label_3
_geom_angle
_geom_angle_site_symmetry_1
_geom_angle_site_symmetry_3
O5 C1 O3 125.6(4) . .
O5 C1 C2 118.3(4) . .
O3 C1 C2 116.0(3) . .
C3 C2 C7 120.0 . .
C3 C2 C1 122.3(3) . .
C7 C2 C1 117.7(3) . .
C4 C3 C2 120.0 . .
C4 C3 C8 117.7(4) . .
C2 C3 C8 122.3(4) . .
C3 C4 C5 120.0 . .
C6 C5 C4 120.0 . .
C7 C6 C5 120.0 . .
C6 C7 C2 120.0 . .
O6 C9 O4 122.2(4) . .
O6 C9 C10 118.8(3) . .
O4 C9 C10 119.0(4) . .
C11 C10 C15 120.0 . .
C11 C10 C9 117.3(3) . .
C15 C10 C9 122.6(3) . .
C12 C11 C10 120.0 . .
C11 C12 C13 120.0 . .
C14 C13 C12 120.0 . .
C13 C14 C15 120.0 . .
C14 C15 C10 120.0 . .
C14 C15 C16 118.1(3) . .
C10 C15 C16 121.8(3) . .
O2 C17 O1 121.0(4) . .
O2 C17 C18 123.5(4) . .
O1 C17 C18 115.5(4) . .
O2 C17 Dy1 62.3(2) . .
O1 C17 Dy1 58.7(2) . .
C18 C17 Dy1 173.7(3) . .
C19 C18 C23 120.0 . .
C19 C18 C17 117.5(3) . .
C23 C18 C17 122.5(3) . .
C20 C19 C18 120.0 . .
C19 C20 C21 120.0 . .
C22 C21 C20 120.0 . .
C21 C22 C23 120.0 . .
C24 C23 C22 116.9(5) . .
C24 C23 C18 123.1(5) . .
C22 C23 C18 120.0 . .
C25 N3 C29 120.0 . .
C25 N3 Dy1 121.70(14) . .
C29 N3 Dy1 118.22(14) . .
C26 C25 N3 120.0 . .
C25 C26 C27 120.0 . .
C28 C27 C26 120.0 . .
C27 C28 C29 120.0 . .
C27 C28 C33 121.1(3) . .
C29 C28 C33 118.9(3) . .
C30 C29 C28 120.8(2) . .
C30 C29 N3 119.1(2) . .
C28 C29 N3 120.0 . .
O14 C73 C74 109.0(8) . .
C30 N4 C36 120.0 . .
C30 N4 Dy1 120.50(13) . .
C36 N4 Dy1 119.42(13) . .
C29 C30 C31 121.5(2) . .
C29 C30 N4 118.4(2) . .
C31 C30 N4 120.0 . .
C30 C31 C34 120.0 . .
C30 C31 C32 118.8(3) . .
C34 C31 C32 121.2(3) . .
C35 C34 C31 120.0 . .
C36 C35 C34 120.0 . .
C35 C36 N4 120.0 . .
C33 C32 C31 119.7(5) . .
C32 C33 C28 120.1(5) . .
O7 C37 O8 119.4(4) . .
O7 C37 C38 121.7(4) . .
O8 C37 C38 118.9(4) . .
O7 C37 Dy2 59.3(2) . .
O8 C37 Dy2 60.8(2) . .
C38 C37 Dy2 171.1(3) . .
C39 C38 C43 120.0 . .
C39 C38 C37 117.3(3) . .
C43 C38 C37 122.5(3) . .
C40 C39 C38 120.0 . .
C39 C40 C41 120.0 . .
C42 C41 C40 120.0 . .
C41 C42 C43 120.0 . .
C42 C43 C38 120.0 . .
C42 C43 C44 116.5(3) . .
C38 C43 C44 123.5(3) . .
O12 C45 O9 122.9(4) . .
O12 C45 C46 118.9(4) . .
O9 C45 C46 118.3(4) . .
C47 C46 C51 120.0 . .
C47 C46 C45 117.9(3) . .
C51 C46 C45 122.1(3) . .
C48 C47 C46 120.0 . .
C47 C48 C49 120.0 . .
C50 C49 C48 120.0 . .
C49 C50 C51 120.0 . .
C50 C51 C46 120.0 . .
C50 C51 C52 117.3(3) . .
C46 C51 C52 122.6(3) . .
O11 C53 O10 125.8(4) . .
O11 C53 C54 117.3(4) . .
O10 C53 C54 116.9(4) . .
C55 C54 C59 120.0 . .
C55 C54 C53 117.6(3) . .
C59 C54 C53 122.3(3) . .
C54 C55 C56 120.0 . .
C57 C56 C55 120.0 . .
C56 C57 C58 120.0 . .
C57 C58 C59 120.0 . .
C58 C59 C54 120.0 . .
C58 C59 C60 116.4(3) . .
C54 C59 C60 123.4(3) . .
C61 N1 C65 120.0 . .
C61 N1 Dy2 121.80(14) . .
C65 N1 Dy2 117.67(14) . .
C62 C61 N1 120.0 . .
C61 C62 C63 120.0 . .
C64 C63 C62 120.0 . .
C65 C64 C63 120.0 . .
C65 C64 C66 118.7(4) . .
C63 C64 C66 121.2(4) . .
C68 C65 C64 121.2(2) . .
C68 C65 N1 118.7(2) . .
C64 C65 N1 120.0 . .
C66 C67 C69 120.2(6) . .
C67 C66 C64 120.2(5) . .
C68 N2 C72 120.0 . .
C68 N2 Dy2 118.47(15) . .
C72 N2 Dy2 120.39(15) . .
C65 C68 C69 121.0(2) . .
C65 C68 N2 118.9(2) . .
C69 C68 N2 120.0 . .
C68 C69 C70 120.0 . .
C68 C69 C67 118.3(4) . .
C70 C69 C67 121.7(4) . .
C71 C70 C69 120.0 . .
C70 C71 C72 120.0 . .
C71 C72 N2 120.0 . .
O4 Dy1 O5 75.10(11) 2_676 2_676
O4 Dy1 O3 78.02(11) 2_676 .
O5 Dy1 O3 131.18(10) 2_676 .
O4 Dy1 O6 125.46(12) 2_676 .
O5 Dy1 O6 83.53(11) 2_676 .
O3 Dy1 O6 79.96(11) . .
O4 Dy1 O1 86.58(12) 2_676 .
O5 Dy1 O1 83.80(11) 2_676 .
O3 Dy1 O1 134.24(11) . .
O6 Dy1 O1 140.52(11) . .
O4 Dy1 O2 80.10(12) 2_676 .
O5 Dy1 O2 131.88(11) 2_676 .
O3 Dy1 O2 80.95(11) . .
O6 Dy1 O2 143.30(11) . .
O1 Dy1 O2 53.87(11) . .
O4 Dy1 N4 145.24(10) 2_676 .
O5 Dy1 N4 139.21(9) 2_676 .
O3 Dy1 N4 78.73(9) . .
O6 Dy1 N4 74.70(9) . .
O1 Dy1 N4 91.49(10) . .
O2 Dy1 N4 71.00(10) . .
O4 Dy1 N3 146.18(10) 2_676 .
O5 Dy1 N3 77.11(9) 2_676 .
O3 Dy1 N3 135.60(9) . .
O6 Dy1 N3 69.22(10) . .
O1 Dy1 N3 71.55(10) . .
O2 Dy1 N3 105.26(10) . .
N4 Dy1 N3 63.09(8) . .
O4 Dy1 C17 83.42(13) 2_676 .
O5 Dy1 C17 108.73(14) 2_676 .
O3 Dy1 C17 107.72(14) . .
O6 Dy1 C17 151.06(12) . .
O1 Dy1 C17 27.00(13) . .
O2 Dy1 C17 26.89(12) . .
N4 Dy1 C17 79.48(11) . .
N3 Dy1 C17 87.63(11) . .
O9 Dy2 O10 75.31(12) . .
O9 Dy2 O11 77.15(11) . 2
O10 Dy2 O11 129.49(10) . 2
O9 Dy2 O12 124.39(12) . 2
O10 Dy2 O12 83.86(11) . 2
O11 Dy2 O12 77.99(11) 2 2
O9 Dy2 O7 84.82(13) . .
O10 Dy2 O7 84.86(11) . .
O11 Dy2 O7 133.39(11) 2 .
O12 Dy2 O7 144.26(11) 2 .
O9 Dy2 O8 80.22(12) . .
O10 Dy2 O8 133.31(11) . .
O11 Dy2 O8 80.98(11) 2 .
O12 Dy2 O8 142.04(11) 2 .
O7 Dy2 O8 53.54(11) . .
O9 Dy2 N2 146.78(11) . .
O10 Dy2 N2 137.88(10) . .
O11 Dy2 N2 78.85(9) 2 .
O12 Dy2 N2 71.57(10) 2 .
O7 Dy2 N2 95.42(11) . .
O8 Dy2 N2 73.59(10) . .
O9 Dy2 N1 145.36(11) . .
O10 Dy2 N1 76.49(10) . .
O11 Dy2 N1 137.21(9) 2 .
O12 Dy2 N1 71.45(10) 2 .
O7 Dy2 N1 72.96(10) . .
O8 Dy2 N1 105.64(10) . .
N2 Dy2 N1 63.62(9) . .
O9 Dy2 C37 79.26(13) . .
O10 Dy2 C37 108.48(13) . .
O11 Dy2 C37 106.84(13) 2 .
O12 Dy2 C37 156.03(12) 2 .
O7 Dy2 C37 26.82(12) . .
O8 Dy2 C37 26.92(12) . .
N2 Dy2 C37 86.14(12) . .
N1 Dy2 C37 91.08(11) . .
C17 O1 Dy1 94.3(3) . .
C17 O2 Dy1 90.8(3) . .
C1 O3 Dy1 140.1(3) . .
C9 O4 Dy1 177.7(3) . 2_676
C1 O5 Dy1 140.3(3) . 2_676
C9 O6 Dy1 114.5(3) . .
C37 O7 Dy2 93.9(3) . .
C37 O8 Dy2 92.3(3) . .
C45 O9 Dy2 169.7(3) . .
C53 O10 Dy2 142.6(3) . .
C53 O11 Dy2 139.9(3) . 2
C45 O12 Dy2 117.2(3) . 2

loop_
_geom_bond_atom_site_label_1
_geom_bond_atom_site_label_2
_geom_bond_distance
_geom_bond_site_symmetry_2
C1 O5 1.254(5) .
C1 O3 1.261(5) .
C1 C2 1.499(5) .
C2 C3 1.3900 .
C2 C7 1.3900 .
C3 C4 1.3900 .
C3 C8 1.482(8) .
C4 C5 1.3900 .
C5 C6 1.3900 .
C6 C7 1.3900 .
C9 O6 1.247(5) .
C9 O4 1.254(5) .
C9 C10 1.486(5) .
C10 C11 1.3900 .
C10 C15 1.3900 .
C11 C12 1.3900 .
C12 C13 1.3900 .
C13 C14 1.3900 .
C14 C15 1.3900 .
C15 C16 1.527(6) .
C17 O2 1.250(6) .
C17 O1 1.258(6) .
C17 C18 1.506(5) .
C17 Dy1 2.763(4) .
C18 C19 1.3900 .
C18 C23 1.3900 .
C19 C20 1.3900 .
C20 C21 1.3900 .
C21 C22 1.3900 .
C22 C23 1.3900 .
C23 C24 1.387(9) .
N3 C25 1.3900 .
N3 C29 1.3900 .
N3 Dy1 2.6022(19) .
C25 C26 1.3900 .
C26 C27 1.3900 .
C27 C28 1.3900 .
C28 C29 1.3900 .
C28 C33 1.418(5) .
C29 C30 1.359(3) .
C73 O14 1.412(10) .
C73 C74 1.529(11) .
N4 C30 1.3900 .
N4 C36 1.3900 .
N4 Dy1 2.5483(18) .
C30 C31 1.3900 .
C31 C34 1.3900 .
C31 C32 1.418(6) .
C34 C35 1.3900 .
C35 C36 1.3900 .
C32 C33 1.385(7) .
C37 O7 1.259(5) .
C37 O8 1.261(5) .
C37 C38 1.503(5) .
C37 Dy2 2.784(5) .
C38 C39 1.3900 .
C38 C43 1.3900 .
C39 C40 1.3900 .
C40 C41 1.3900 .
C41 C42 1.3900 .
C42 C43 1.3900 .
C43 C44 1.485(7) .
C45 O12 1.244(5) .
C45 O9 1.256(5) .
C45 C46 1.489(5) .
C46 C47 1.3900 .
C46 C51 1.3900 .
C47 C48 1.3900 .
C48 C49 1.3900 .
C49 C50 1.3900 .
C50 C51 1.3900 .
C51 C52 1.513(7) .
C53 O11 1.251(5) .
C53 O10 1.259(5) .
C53 C54 1.509(5) .
C54 C55 1.3900 .
C54 C59 1.3900 .
C55 C56 1.3900 .
C56 C57 1.3900 .
C57 C58 1.3900 .
C58 C59 1.3900 .
C59 C60 1.509(7) .
N1 C61 1.3900 .
N1 C65 1.3900 .
N1 Dy2 2.582(2) .
C61 C62 1.3900 .
C62 C63 1.3900 .
C63 C64 1.3900 .
C64 C65 1.3900 .
C64 C66 1.405(6) .
C65 C68 1.366(4) .
C67 C66 1.382(7) .
C67 C69 1.420(7) .
N2 C68 1.3900 .
N2 C72 1.3900 .
N2 Dy2 2.552(2) .
C68 C69 1.3900 .
C69 C70 1.3900 .
C70 C71 1.3900 .
C71 C72 1.3900 .
Dy1 O4 2.270(3) 2_676
Dy1 O5 2.321(3) 2_676
Dy1 O3 2.329(3) .
Dy1 O6 2.346(3) .
Dy1 O1 2.368(3) .
Dy1 O2 2.447(3) .
Dy2 O9 2.267(3) .
Dy2 O10 2.317(3) .
Dy2 O11 2.346(3) 2
Dy2 O12 2.348(3) 2
Dy2 O7 2.399(3) .
Dy2 O8 2.432(3) .
O4 Dy1 2.270(3) 2_676
O5 Dy1 2.321(3) 2_676
O11 Dy2 2.346(3) 2
O12 Dy2 2.348(3) 2

loop_
_geom_torsion_atom_site_label_1
_geom_torsion_atom_site_label_2
_geom_torsion_atom_site_label_3
_geom_torsion_atom_site_label_4
_geom_torsion
_geom_torsion_site_symmetry_1
_geom_torsion_site_symmetry_4
O5 C1 C2 C3 -53.6(5) . .
O3 C1 C2 C3 129.1(4) . .
O5 C1 C2 C7 125.3(4) . .
O3 C1 C2 C7 -52.0(4) . .
C7 C2 C3 C4 0.0 . .
C1 C2 C3 C4 178.8(3) . .
C7 C2 C3 C8 178.6(5) . .
C1 C2 C3 C8 -2.5(5) . .
C2 C3 C4 C5 0.0 . .
C8 C3 C4 C5 -178.7(4) . .
C3 C4 C5 C6 0.0 . .
C4 C5 C6 C7 0.0 . .
C5 C6 C7 C2 0.0 . .
C3 C2 C7 C6 0.0 . .
C1 C2 C7 C6 -178.9(3) . .
O6 C9 C10 C11 -138.5(3) . .
O4 C9 C10 C11 39.6(5) . .
O6 C9 C10 C15 37.0(5) . .
O4 C9 C10 C15 -144.9(3) . .
C15 C10 C11 C12 0.0 . .
C9 C10 C11 C12 175.6(3) . .
C10 C11 C12 C13 0.0 . .
C11 C12 C13 C14 0.0 . .
C12 C13 C14 C15 0.0 . .
C13 C14 C15 C10 0.0 . .
C13 C14 C15 C16 176.1(3) . .
C11 C10 C15 C14 0.0 . .
C9 C10 C15 C14 -175.3(3) . .
C11 C10 C15 C16 -176.0(4) . .
C9 C10 C15 C16 8.7(4) . .
O2 C17 C18 C19 151.3(4) . .
O1 C17 C18 C19 -27.7(5) . .
Dy1 C17 C18 C19 -50(3) . .
O2 C17 C18 C23 -29.9(5) . .
O1 C17 C18 C23 151.0(3) . .
Dy1 C17 C18 C23 129(3) . .
C23 C18 C19 C20 0.0 . .
C17 C18 C19 C20 178.8(3) . .
C18 C19 C20 C21 0.0 . .
C19 C20 C21 C22 0.0 . .
C20 C21 C22 C23 0.0 . .
C21 C22 C23 C24 178.2(5) . .
C21 C22 C23 C18 0.0 . .
C19 C18 C23 C24 -178.0(6) . .
C17 C18 C23 C24 3.2(6) . .
C19 C18 C23 C22 0.0 . .
C17 C18 C23 C22 -178.8(4) . .
C29 N3 C25 C26 0.0 . .
Dy1 N3 C25 C26 176.78(18) . .
N3 C25 C26 C27 0.0 . .
C25 C26 C27 C28 0.0 . .
C26 C27 C28 C29 0.0 . .
C26 C27 C28 C33 179.2(4) . .
C27 C28 C29 C30 176.4(3) . .
C33 C28 C29 C30 -2.8(4) . .
C27 C28 C29 N3 0.0 . .
C33 C28 C29 N3 -179.2(4) . .
C25 N3 C29 C30 -176.5(3) . .
Dy1 N3 C29 C30 6.6(3) . .
C25 N3 C29 C28 0.0 . .
Dy1 N3 C29 C28 -176.89(17) . .
C28 C29 C30 C31 -0.3(3) . .
N3 C29 C30 C31 176.16(17) . .
C28 C29 C30 N4 -176.33(17) . .
N3 C29 C30 N4 0.1(3) . .
C36 N4 C30 C29 176.1(3) . .
Dy1 N4 C30 C29 -7.1(3) . .
C36 N4 C30 C31 0.0 . .
Dy1 N4 C30 C31 176.77(18) . .
C29 C30 C31 C34 -176.0(3) . .
N4 C30 C31 C34 0.0 . .
C29 C30 C31 C32 3.8(4) . .
N4 C30 C31 C32 179.8(4) . .
C30 C31 C34 C35 0.0 . .
C32 C31 C34 C35 -179.8(4) . .
C31 C34 C35 C36 0.0 . .
C34 C35 C36 N4 0.0 . .
C30 N4 C36 C35 0.0 . .
Dy1 N4 C36 C35 -176.81(17) . .
C30 C31 C32 C33 -4.2(7) . .
C34 C31 C32 C33 175.6(4) . .
C31 C32 C33 C28 1.2(8) . .
C27 C28 C33 C32 -176.9(4) . .
C29 C28 C33 C32 2.3(7) . .
O7 C37 C38 C39 -157.2(4) . .
O8 C37 C38 C39 23.6(5) . .
Dy2 C37 C38 C39 109(2) . .
O7 C37 C38 C43 27.5(6) . .
O8 C37 C38 C43 -151.6(3) . .
Dy2 C37 C38 C43 -66(2) . .
C43 C38 C39 C40 0.0 . .
C37 C38 C39 C40 -175.4(3) . .
C38 C39 C40 C41 0.0 . .
C39 C40 C41 C42 0.0 . .
C40 C41 C42 C43 0.0 . .
C41 C42 C43 C38 0.0 . .
C41 C42 C43 C44 179.6(4) . .
C39 C38 C43 C42 0.0 . .
C37 C38 C43 C42 175.1(3) . .
C39 C38 C43 C44 -179.6(5) . .
C37 C38 C43 C44 -4.5(5) . .
O12 C45 C46 C47 137.0(3) . .
O9 C45 C46 C47 -43.6(5) . .
O12 C45 C46 C51 -42.5(5) . .
O9 C45 C46 C51 136.9(3) . .
C51 C46 C47 C48 0.0 . .
C45 C46 C47 C48 -179.5(3) . .
C46 C47 C48 C49 0.0 . .
C47 C48 C49 C50 0.0 . .
C48 C49 C50 C51 0.0 . .
C49 C50 C51 C46 0.0 . .
C49 C50 C51 C52 179.2(4) . .
C47 C46 C51 C50 0.0 . .
C45 C46 C51 C50 179.5(3) . .
C47 C46 C51 C52 -179.2(4) . .
C45 C46 C51 C52 0.4(5) . .
O11 C53 C54 C55 -48.5(4) . .
O10 C53 C54 C55 130.1(3) . .
O11 C53 C54 C59 135.2(3) . .
O10 C53 C54 C59 -46.2(5) . .
C59 C54 C55 C56 0.0 . .
C53 C54 C55 C56 -176.4(3) . .
C54 C55 C56 C57 0.0 . .
C55 C56 C57 C58 0.0 . .
C56 C57 C58 C59 0.0 . .
C57 C58 C59 C54 0.0 . .
C57 C58 C59 C60 -175.5(4) . .
C55 C54 C59 C58 0.0 . .
C53 C54 C59 C58 176.2(3) . .
C55 C54 C59 C60 175.2(4) . .
C53 C54 C59 C60 -8.6(5) . .
C65 N1 C61 C62 0.0 . .
Dy2 N1 C61 C62 -171.48(19) . .
N1 C61 C62 C63 0.0 . .
C61 C62 C63 C64 0.0 . .
C62 C63 C64 C65 0.0 . .
C62 C63 C64 C66 177.4(5) . .
C63 C64 C65 C68 -176.8(3) . .
C66 C64 C65 C68 5.7(5) . .
C63 C64 C65 N1 0.0 . .
C66 C64 C65 N1 -177.4(5) . .
C61 N1 C65 C68 176.9(3) . .
Dy2 N1 C65 C68 -11.3(3) . .
C61 N1 C65 C64 0.0 . .
Dy2 N1 C65 C64 171.83(19) . .
C69 C67 C66 C64 -2.0(12) . .
C65 C64 C66 C67 -3.2(9) . .
C63 C64 C66 C67 179.4(6) . .
C64 C65 C68 C69 -2.9(3) . .
N1 C65 C68 C69 -179.7(2) . .
C64 C65 C68 N2 175.1(2) . .
N1 C65 C68 N2 -1.7(4) . .
C72 N2 C68 C65 -178.0(3) . .
Dy2 N2 C68 C65 14.2(3) . .
C72 N2 C68 C69 0.0 . .
Dy2 N2 C68 C69 -167.8(2) . .
C65 C68 C69 C70 178.0(3) . .
N2 C68 C69 C70 0.0 . .
C65 C68 C69 C67 -2.4(5) . .
N2 C68 C69 C67 179.6(5) . .
C66 C67 C69 C68 4.8(10) . .
C66 C67 C69 C70 -175.6(6) . .
C68 C69 C70 C71 0.0 . .
C67 C69 C70 C71 -179.6(5) . .
C69 C70 C71 C72 0.0 . .
C70 C71 C72 N2 0.0 . .
C68 N2 C72 C71 0.0 . .
Dy2 N2 C72 C71 167.6(2) . .
C30 N4 Dy1 O4 161.7(2) . 2_676
C36 N4 Dy1 O4 -21.5(3) . 2_676
C30 N4 Dy1 O5 -6.6(2) . 2_676
C36 N4 Dy1 O5 170.16(17) . 2_676
C30 N4 Dy1 O3 -149.46(17) . .
C36 N4 Dy1 O3 27.34(16) . .
C30 N4 Dy1 O6 -66.91(16) . .
C36 N4 Dy1 O6 109.88(16) . .
C30 N4 Dy1 O1 75.59(17) . .
C36 N4 Dy1 O1 -107.61(16) . .
C30 N4 Dy1 O2 126.34(18) . .
C36 N4 Dy1 O2 -56.87(16) . .
C30 N4 Dy1 N3 7.20(15) . .
C36 N4 Dy1 N3 -176.01(17) . .
C30 N4 Dy1 C17 99.90(18) . .
C36 N4 Dy1 C17 -83.31(18) . .
C25 N3 Dy1 O4 22.3(3) . 2_676
C29 N3 Dy1 O4 -160.83(19) . 2_676
C25 N3 Dy1 O5 -13.01(16) . 2_676
C29 N3 Dy1 O5 163.82(17) . 2_676
C25 N3 Dy1 O3 -150.05(17) . .
C29 N3 Dy1 O3 26.8(2) . .
C25 N3 Dy1 O6 -100.91(17) . .
C29 N3 Dy1 O6 75.92(16) . .
C25 N3 Dy1 O1 74.67(17) . .
C29 N3 Dy1 O1 -108.50(18) . .
C25 N3 Dy1 O2 117.33(16) . .
C29 N3 Dy1 O2 -65.84(17) . .
C25 N3 Dy1 N4 176.21(17) . .
C29 N3 Dy1 N4 -6.96(14) . .
C25 N3 Dy1 C17 96.81(18) . .
C29 N3 Dy1 C17 -86.36(18) . .
O2 C17 Dy1 O4 -81.1(3) . 2_676
O1 C17 Dy1 O4 95.4(3) . 2_676
C18 C17 Dy1 O4 119(3) . 2_676
O2 C17 Dy1 O5 -152.9(2) . 2_676
O1 C17 Dy1 O5 23.6(3) . 2_676
C18 C17 Dy1 O5 47(3) . 2_676
O2 C17 Dy1 O3 -5.9(3) . .
O1 C17 Dy1 O3 170.5(2) . .
C18 C17 Dy1 O3 -166(3) . .
O2 C17 Dy1 O6 95.6(3) . .
O1 C17 Dy1 O6 -87.9(4) . .
C18 C17 Dy1 O6 -65(3) . .
O2 C17 Dy1 O1 -176.5(4) . .
C18 C17 Dy1 O1 23(3) . .
O1 C17 Dy1 O2 176.5(4) . .
C18 C17 Dy1 O2 -160(3) . .
O2 C17 Dy1 N4 68.5(3) . .
O1 C17 Dy1 N4 -115.0(3) . .
C18 C17 Dy1 N4 -92(3) . .
O2 C17 Dy1 N3 131.6(3) . .
O1 C17 Dy1 N3 -51.9(3) . .
C18 C17 Dy1 N3 -29(3) . .
C68 N2 Dy2 O9 -170.3(2) . .
C72 N2 Dy2 O9 21.9(3) . .
C68 N2 Dy2 O10 6.8(2) . .
C72 N2 Dy2 O10 -161.0(2) . .
C68 N2 Dy2 O11 145.27(19) . 2
C72 N2 Dy2 O11 -22.52(19) . 2
C68 N2 Dy2 O12 64.35(18) . 2
C72 N2 Dy2 O12 -103.4(2) . 2
C68 N2 Dy2 O7 -81.52(18) . .
C72 N2 Dy2 O7 110.69(19) . .
C68 N2 Dy2 O8 -130.96(19) . .
C72 N2 Dy2 O8 61.25(19) . .
C68 N2 Dy2 N1 -13.58(17) . .
C72 N2 Dy2 N1 178.6(2) . .
C68 N2 Dy2 C37 -106.71(19) . .
C72 N2 Dy2 C37 85.5(2) . .
C61 N1 Dy2 O9 -18.1(3) . .
C65 N1 Dy2 O9 170.3(2) . .
C61 N1 Dy2 O10 18.20(17) . .
C65 N1 Dy2 O10 -153.47(18) . .
C61 N1 Dy2 O11 152.90(18) . 2
C65 N1 Dy2 O11 -18.8(2) . 2
C61 N1 Dy2 O12 106.17(18) . 2
C65 N1 Dy2 O12 -65.50(17) . 2
C61 N1 Dy2 O7 -70.50(18) . .
C65 N1 Dy2 O7 117.83(19) . .
C61 N1 Dy2 O8 -113.50(17) . .
C65 N1 Dy2 O8 74.82(17) . .
C61 N1 Dy2 N2 -175.70(19) . .
C65 N1 Dy2 N2 12.62(16) . .
C61 N1 Dy2 C37 -90.55(19) . .
C65 N1 Dy2 C37 97.77(18) . .
O7 C37 Dy2 O9 -99.9(3) . .
O8 C37 Dy2 O9 89.5(3) . .
C38 C37 Dy2 O9 -1(2) . .
O7 C37 Dy2 O10 -29.5(3) . .
O8 C37 Dy2 O10 159.9(3) . .
C38 C37 Dy2 O10 69(2) . .
O7 C37 Dy2 O11 -172.8(3) . 2
O8 C37 Dy2 O11 16.6(3) . 2
C38 C37 Dy2 O11 -74(2) . 2
O7 C37 Dy2 O12 88.8(4) . 2
O8 C37 Dy2 O12 -81.8(4) . 2
C38 C37 Dy2 O12 -172.5(19) . 2
O8 C37 Dy2 O7 -170.6(5) . .
C38 C37 Dy2 O7 99(2) . .
O7 C37 Dy2 O8 170.6(5) . .
C38 C37 Dy2 O8 -91(2) . .
O7 C37 Dy2 N2 110.1(3) . .
O8 C37 Dy2 N2 -60.5(3) . .
C38 C37 Dy2 N2 -151(2) . .
O7 C37 Dy2 N1 46.6(3) . .
O8 C37 Dy2 N1 -124.0(3) . .
C38 C37 Dy2 N1 145(2) . .
O2 C17 O1 Dy1 3.7(5) . .
C18 C17 O1 Dy1 -177.3(3) . .
O4 Dy1 O1 C17 -82.2(3) 2_676 .
O5 Dy1 O1 C17 -157.6(3) 2_676 .
O3 Dy1 O1 C17 -12.6(3) . .
O6 Dy1 O1 C17 130.5(3) . .
O2 Dy1 O1 C17 -2.0(2) . .
N4 Dy1 O1 C17 63.0(3) . .
N3 Dy1 O1 C17 124.0(3) . .
O1 C17 O2 Dy1 -3.5(4) . .
C18 C17 O2 Dy1 177.5(4) . .
O4 Dy1 O2 C17 95.0(3) 2_676 .
O5 Dy1 O2 C17 35.5(3) 2_676 .
O3 Dy1 O2 C17 174.3(3) . .
O6 Dy1 O2 C17 -126.3(3) . .
O1 Dy1 O2 C17 2.0(2) . .
N4 Dy1 O2 C17 -104.6(3) . .
N3 Dy1 O2 C17 -50.8(3) . .
O5 C1 O3 Dy1 -2.9(8) . .
C2 C1 O3 Dy1 174.2(3) . .
O4 Dy1 O3 C1 -39.4(4) 2_676 .
O5 Dy1 O3 C1 18.3(5) 2_676 .
O6 Dy1 O3 C1 90.4(4) . .
O1 Dy1 O3 C1 -112.4(4) . .
O2 Dy1 O3 C1 -121.1(4) . .
N4 Dy1 O3 C1 166.6(5) . .
N3 Dy1 O3 C1 136.3(4) . .
C17 Dy1 O3 C1 -118.4(4) . .
O6 C9 O4 Dy1 -20(8) . 2_676
C10 C9 O4 Dy1 162(8) . 2_676
O3 C1 O5 Dy1 -17.0(8) . 2_676
C2 C1 O5 Dy1 166.0(3) . 2_676
O4 C9 O6 Dy1 1.7(5) . .
C10 C9 O6 Dy1 179.7(2) . .
O4 Dy1 O6 C9 -0.8(3) 2_676 .
O5 Dy1 O6 C9 65.7(3) 2_676 .
O3 Dy1 O6 C9 -68.2(3) . .
O1 Dy1 O6 C9 137.7(3) . .
O2 Dy1 O6 C9 -127.9(3) . .
N4 Dy1 O6 C9 -149.1(3) . .
N3 Dy1 O6 C9 144.3(3) . .
C17 Dy1 O6 C9 -176.8(3) . .
O8 C37 O7 Dy2 9.4(5) . .
C38 C37 O7 Dy2 -169.7(3) . .
O9 Dy2 O7 C37 76.4(3) . .
O10 Dy2 O7 C37 152.0(3) . .
O11 Dy2 O7 C37 9.5(3) 2 .
O12 Dy2 O7 C37 -135.9(3) 2 .
O8 Dy2 O7 C37 -5.3(3) . .
N2 Dy2 O7 C37 -70.3(3) . .
N1 Dy2 O7 C37 -130.5(3) . .
O7 C37 O8 Dy2 -9.3(4) . .
C38 C37 O8 Dy2 169.9(3) . .
O9 Dy2 O8 C37 -85.5(3) . .
O10 Dy2 O8 C37 -26.6(3) . .
O11 Dy2 O8 C37 -163.9(3) 2 .
O12 Dy2 O8 C37 139.2(3) 2 .
O7 Dy2 O8 C37 5.3(3) . .
N2 Dy2 O8 C37 115.2(3) . .
N1 Dy2 O8 C37 59.5(3) . .
O12 C45 O9 Dy2 67(2) . .
C46 C45 O9 Dy2 -112.4(18) . .
O10 Dy2 O9 C45 11.5(18) . .
O11 Dy2 O9 C45 -125.7(19) 2 .
O12 Dy2 O9 C45 -60.2(19) 2 .
O7 Dy2 O9 C45 97.6(19) . .
O8 Dy2 O9 C45 151.4(19) . .
N2 Dy2 O9 C45 -170.5(17) . .
N1 Dy2 O9 C45 48.0(19) . .
C37 Dy2 O9 C45 124.1(19) . .
O11 C53 O10 Dy2 -15.6(8) . .
C54 C53 O10 Dy2 165.9(3) . .
O9 Dy2 O10 C53 -35.6(5) . .
O11 Dy2 O10 C53 23.5(5) 2 .
O12 Dy2 O10 C53 92.4(5) 2 .
O7 Dy2 O10 C53 -121.6(5) . .
O8 Dy2 O10 C53 -96.3(5) . .
N2 Dy2 O10 C53 146.0(4) . .
N1 Dy2 O10 C53 164.8(5) . .
C37 Dy2 O10 C53 -108.7(5) . .
O10 C53 O11 Dy2 -3.6(7) . 2
C54 C53 O11 Dy2 174.9(3) . 2
O9 C45 O12 Dy2 -11.9(6) . 2
C46 C45 O12 Dy2 167.4(2) . 2
